data_4106560
loop_
_publ_author_name
'Brandon R. Galan'
'Julia Sch\"offel'
'John C. Linehan'
'Candace Seu'
'Aaron M. Appel'
'John A. S. Roberts'
'Monte L. Helm'
'Uriah J. Kilgore'
'Jenny Y. Yang'
'Daniel L. DuBois'
'Clifford P. Kubiak'

_publ_section_title
;
 Electrocatalytic Oxidation of Formate by [Ni(PR2NR'2)2(CH3CN)]2+
 Complexes
;
_journal_name_full 'Journal of the American Chemical Society'
_journal_page_first 12767
_journal_page_last 12779
_journal_paper_doi 10.1021/ja204489e
_journal_volume 133
_journal_year 2011
_chemical_formula_sum 'C60 H86 B2 F8 N6 Ni P4'
_chemical_formula_weight 1247.56
_chemical_name_common '[Ni(PCy2NPh2)2(MeCN)](BF4)2'
_chemical_name_systematic
; 
 ? 
;
_space_group_IT_number 15
_symmetry_cell_setting monoclinic
_symmetry_space_group_name_Hall '-C 2yc'
_symmetry_space_group_name_H-M 'C 1 2/c 1'
_atom_sites_solution_hydrogens geom
_atom_sites_solution_primary direct
_atom_sites_solution_secondary difmap
_audit_creation_method SHELXL-97
_cell_angle_alpha 90.00
_cell_angle_beta 96.356(8)
_cell_angle_gamma 90.00
_cell_formula_units_Z 8
_cell_length_a 35.14(2)
_cell_length_b 13.213(8)
_cell_length_c 26.165(15)
_cell_measurement_temperature 123(2)
_cell_volume 12074(12)
_computing_cell_refinement 'Bruker XSCANS'
_computing_data_collection 'Bruker XSCANS'
_computing_data_reduction 'Bruker SHELXTL'
_computing_molecular_graphics 'Bruker SHELXTL'
_computing_publication_material 'Bruker SHELXTL'
_computing_structure_refinement 'SHELXL-97 (Sheldrick, 1997)'
_computing_structure_solution 'SHELXS-97 (Sheldrick, 1990)'
_diffrn_ambient_temperature 123(2)
_diffrn_measured_fraction_theta_full 1.000
_diffrn_measured_fraction_theta_max 1.000
_diffrn_measurement_device_type 'Bruker P4'
_diffrn_measurement_method '\w scans'
_diffrn_radiation_monochromator graphite
_diffrn_radiation_source 'fine-focus sealed tube'
_diffrn_radiation_type MoK\a
_diffrn_radiation_wavelength 0.71073
_diffrn_reflns_av_R_equivalents 0.1136
_diffrn_reflns_av_sigmaI/netI 0.0846
_diffrn_reflns_limit_h_max 42
_diffrn_reflns_limit_h_min -42
_diffrn_reflns_limit_k_max 16
_diffrn_reflns_limit_k_min -15
_diffrn_reflns_limit_l_max 31
_diffrn_reflns_limit_l_min -31
_diffrn_reflns_number 63277
_diffrn_reflns_theta_full 25.50
_diffrn_reflns_theta_max 25.50
_diffrn_reflns_theta_min 1.57
_exptl_absorpt_coefficient_mu 0.497
_exptl_absorpt_correction_T_max 0.9072
_exptl_absorpt_correction_T_min 0.8653
_exptl_absorpt_correction_type multi-scan
_exptl_absorpt_process_details 'SADABS; (Sheldrick, 2006)'
_exptl_crystal_colour red
_exptl_crystal_density_diffrn 1.373
_exptl_crystal_description plate
_exptl_crystal_F_000 5264
_exptl_crystal_size_max 0.30
_exptl_crystal_size_mid 0.30
_exptl_crystal_size_min 0.20
_refine_diff_density_max 0.912
_refine_diff_density_min -0.854
_refine_diff_density_rms 0.087
_refine_ls_extinction_method none
_refine_ls_goodness_of_fit_ref 1.016
_refine_ls_hydrogen_treatment constr
_refine_ls_matrix_type full
_refine_ls_number_parameters 732
_refine_ls_number_reflns 11228
_refine_ls_number_restraints 6
_refine_ls_restrained_S_all 1.017
_refine_ls_R_factor_all 0.0976
_refine_ls_R_factor_gt 0.0602
_refine_ls_shift/su_max 0.000
_refine_ls_shift/su_mean 0.000
_refine_ls_structure_factor_coef Fsqd
_refine_ls_weighting_details 'calc w=1/[\s^2^(Fo^2^)+(0.0478P)^2^+50.5109P] where P=(Fo^2^+2Fc^2^)/3'
_refine_ls_weighting_scheme calc
_refine_ls_wR_factor_gt 0.1259
_refine_ls_wR_factor_ref 0.1471
_reflns_number_gt 7815
_reflns_number_total 11228
_reflns_threshold_expression >2sigma(I)
_cod_data_source_file ja204489e_si_003.cif
_cod_data_source_block js03_2
_cod_database_code 4106560

loop_
_symmetry_equiv_pos_as_xyz
'x, y, z'
'-x, y, -z+1/2'
'x+1/2, y+1/2, z'
'-x+1/2, y+1/2, -z+1/2'
'-x, -y, -z'
'x, -y, z-1/2'
'-x+1/2, -y+1/2, -z'
'x+1/2, -y+1/2, z-1/2'

loop_
_atom_site_label
_atom_site_type_symbol
_atom_site_fract_x
_atom_site_fract_y
_atom_site_fract_z
_atom_site_U_iso_or_equiv
_atom_site_adp_type
_atom_site_occupancy
_atom_site_symmetry_multiplicity
_atom_site_calc_flag
_atom_site_refinement_flags
Ni1 Ni 0.131479(14) 0.34136(4) 0.380329(18) 0.01703(13) Uani 1 1 d .
P1 P 0.18590(3) 0.30750(8) 0.34622(4) 0.0183(2) Uani 1 1 d .
P2 P 0.14822(3) 0.20271(8) 0.42543(4) 0.0179(2) Uani 1 1 d .
P3 P 0.11509(3) 0.47825(8) 0.33472(4) 0.0176(2) Uani 1 1 d .
P4 P 0.07366(3) 0.29084(8) 0.34613(4) 0.0176(2) Uani 1 1 d .
N1 N 0.14700(9) 0.1229(2) 0.32907(11) 0.0194(7) Uani 1 1 d .
N2 N 0.21972(9) 0.2960(3) 0.44684(12) 0.0221(8) Uani 1 1 d .
N3 N 0.10134(9) 0.3451(2) 0.25370(12) 0.0196(7) Uani 1 1 d .
N4 N 0.03686(9) 0.4796(2) 0.33655(12) 0.0197(7) Uani 1 1 d .
N5 N 0.13209(9) 0.4215(3) 0.44412(12) 0.0216(8) Uani 1 1 d .
C1 C 0.17456(12) 0.1906(3) 0.30961(14) 0.0220(9) Uani 1 1 d .
H1A H 0.1648 0.2096 0.2740 0.026 Uiso 1 1 calc R
H1B H 0.1987 0.1527 0.3080 0.026 Uiso 1 1 calc R
C2 C 0.15638(12) 0.0946(3) 0.38310(14) 0.0216(9) Uani 1 1 d .
H2A H 0.1835 0.0734 0.3891 0.026 Uiso 1 1 calc R
H2B H 0.1403 0.0368 0.3914 0.026 Uiso 1 1 calc R
C3 C 0.19458(11) 0.2227(3) 0.46604(14) 0.0216(9) Uani 1 1 d .
H3A H 0.1891 0.2442 0.5007 0.026 Uiso 1 1 calc R
H3B H 0.2082 0.1571 0.4699 0.026 Uiso 1 1 calc R
C4 C 0.22731(11) 0.2751(3) 0.39488(14) 0.0209(9) Uani 1 1 d .
H4A H 0.2334 0.2023 0.3918 0.025 Uiso 1 1 calc R
H4B H 0.2500 0.3143 0.3873 0.025 Uiso 1 1 calc R
C5 C 0.12991(11) 0.0507(3) 0.29317(15) 0.0201(9) Uani 1 1 d .
C6 C 0.13583(13) 0.0562(3) 0.24124(15) 0.0275(10) Uani 1 1 d .
H6 H 0.1535 0.1041 0.2305 0.033 Uiso 1 1 calc R
C7 C 0.11624(13) -0.0076(3) 0.20532(16) 0.0310(11) Uani 1 1 d .
H7 H 0.1204 -0.0022 0.1702 0.037 Uiso 1 1 calc R
C8 C 0.09088(13) -0.0787(3) 0.21969(16) 0.0292(10) Uani 1 1 d .
H8 H 0.0773 -0.1215 0.1948 0.035 Uiso 1 1 calc R
C9 C 0.08550(12) -0.0865(3) 0.27104(15) 0.0248(9) Uani 1 1 d .
H9 H 0.0684 -0.1359 0.2816 0.030 Uiso 1 1 calc R
C10 C 0.10489(11) -0.0228(3) 0.30746(15) 0.0220(9) Uani 1 1 d .
H10 H 0.1009 -0.0297 0.3426 0.026 Uiso 1 1 calc R
C11 C 0.11952(11) 0.1497(3) 0.47410(14) 0.0190(9) Uani 1 1 d .
H11 H 0.0962 0.1180 0.4553 0.023 Uiso 1 1 calc R
C12 C 0.14116(12) 0.0666(3) 0.50639(15) 0.0235(9) Uani 1 1 d .
H12A H 0.1487 0.0121 0.4835 0.028 Uiso 1 1 calc R
H12B H 0.1648 0.0952 0.5251 0.028 Uiso 1 1 calc R
C13 C 0.11574(12) 0.0228(3) 0.54494(15) 0.0272(10) Uani 1 1 d .
H13A H 0.0933 -0.0109 0.5260 0.033 Uiso 1 1 calc R
H13B H 0.1303 -0.0288 0.5665 0.033 Uiso 1 1 calc R
C14 C 0.10219(13) 0.1051(3) 0.57929(15) 0.0287(10) Uani 1 1 d .
H14A H 0.1245 0.1345 0.6006 0.034 Uiso 1 1 calc R
H14B H 0.0849 0.0752 0.6027 0.034 Uiso 1 1 calc R
C15 C 0.08104(13) 0.1884(3) 0.54730(15) 0.0289(10) Uani 1 1 d .
H15A H 0.0574 0.1602 0.5286 0.035 Uiso 1 1 calc R
H15B H 0.0736 0.2425 0.5704 0.035 Uiso 1 1 calc R
C16 C 0.10594(12) 0.2332(3) 0.50891(15) 0.0230(9) Uani 1 1 d .
H16A H 0.1284 0.2671 0.5277 0.028 Uiso 1 1 calc R
H16B H 0.0911 0.2846 0.4875 0.028 Uiso 1 1 calc R
C17 C 0.22945(11) 0.3869(3) 0.47261(15) 0.0219(9) Uani 1 1 d .
C18 C 0.25338(12) 0.4579(3) 0.45219(16) 0.0279(10) Uani 1 1 d .
H18 H 0.2618 0.4460 0.4195 0.034 Uiso 1 1 calc R
C19 C 0.26495(13) 0.5453(3) 0.47913(17) 0.0331(11) Uani 1 1 d .
H19 H 0.2809 0.5927 0.4643 0.040 Uiso 1 1 calc R
C20 C 0.25367(14) 0.5643(4) 0.52696(19) 0.0390(12) Uani 1 1 d .
H20 H 0.2618 0.6239 0.5453 0.047 Uiso 1 1 calc R
C21 C 0.23040(13) 0.4951(4) 0.54760(18) 0.0348(11) Uani 1 1 d .
H21 H 0.2226 0.5075 0.5807 0.042 Uiso 1 1 calc R
C22 C 0.21808(12) 0.4081(3) 0.52143(15) 0.0274(10) Uani 1 1 d .
H22 H 0.2018 0.3623 0.5365 0.033 Uiso 1 1 calc R
C23 C 0.20807(11) 0.3812(3) 0.29574(14) 0.0199(9) Uani 1 1 d .
H23 H 0.1869 0.4197 0.2757 0.024 Uiso 1 1 calc R
C24 C 0.23745(12) 0.4598(3) 0.31857(15) 0.0220(9) Uani 1 1 d .
H24A H 0.2257 0.5028 0.3436 0.026 Uiso 1 1 calc R
H24B H 0.2597 0.4246 0.3372 0.026 Uiso 1 1 calc R
C25 C 0.25106(13) 0.5267(3) 0.27622(16) 0.0276(10) Uani 1 1 d .
H25A H 0.2290 0.5637 0.2583 0.033 Uiso 1 1 calc R
H25B H 0.2698 0.5769 0.2917 0.033 Uiso 1 1 calc R
C26 C 0.26964(13) 0.4610(3) 0.23772(16) 0.0295(10) Uani 1 1 d .
H26A H 0.2778 0.5040 0.2099 0.035 Uiso 1 1 calc R
H26B H 0.2926 0.4271 0.2552 0.035 Uiso 1 1 calc R
C27 C 0.24115(12) 0.3823(3) 0.21507(15) 0.0262(10) Uani 1 1 d .
H27A H 0.2535 0.3392 0.1907 0.031 Uiso 1 1 calc R
H27B H 0.2191 0.4168 0.1957 0.031 Uiso 1 1 calc R
C28 C 0.22684(12) 0.3155(3) 0.25678(15) 0.0227(9) Uani 1 1 d .
H28A H 0.2486 0.2773 0.2748 0.027 Uiso 1 1 calc R
H28B H 0.2080 0.2661 0.2408 0.027 Uiso 1 1 calc R
C29 C 0.10033(12) 0.4542(3) 0.26592(14) 0.0209(9) Uani 1 1 d .
H29A H 0.0740 0.4802 0.2568 0.025 Uiso 1 1 calc R
H29B H 0.1176 0.4911 0.2450 0.025 Uiso 1 1 calc R
C30 C 0.07219(11) 0.2854(3) 0.27513(14) 0.0204(9) Uani 1 1 d .
H30A H 0.0749 0.2139 0.2648 0.025 Uiso 1 1 calc R
H30B H 0.0467 0.3090 0.2598 0.025 Uiso 1 1 calc R
C31 C 0.03367(11) 0.3766(3) 0.35609(15) 0.0200(9) Uani 1 1 d .
H31A H 0.0097 0.3464 0.3394 0.024 Uiso 1 1 calc R
H31B H 0.0315 0.3804 0.3934 0.024 Uiso 1 1 calc R
C32 C 0.07154(11) 0.5314(3) 0.35811(15) 0.0201(9) Uani 1 1 d .
H32A H 0.0738 0.5263 0.3961 0.024 Uiso 1 1 calc R
H32B H 0.0695 0.6041 0.3489 0.024 Uiso 1 1 calc R
C33 C 0.10731(12) 0.3211(3) 0.20165(14) 0.0211(9) Uani 1 1 d .
C34 C 0.13834(12) 0.3636(3) 0.18041(15) 0.0275(10) Uani 1 1 d .
H34 H 0.1536 0.4132 0.1992 0.033 Uiso 1 1 calc R
C35 C 0.14703(13) 0.3345(3) 0.13258(15) 0.0285(10) Uani 1 1 d .
H35 H 0.1686 0.3633 0.1192 0.034 Uiso 1 1 calc R
C36 C 0.12500(14) 0.2643(4) 0.10374(17) 0.0350(11) Uani 1 1 d .
H36 H 0.1315 0.2437 0.0710 0.042 Uiso 1 1 calc R
C37 C 0.09349(15) 0.2247(4) 0.12334(16) 0.0368(12) Uani 1 1 d .
H37 H 0.0774 0.1787 0.1031 0.044 Uiso 1 1 calc R
C38 C 0.08460(13) 0.2509(3) 0.17260(15) 0.0281(10) Uani 1 1 d .
H38 H 0.0632 0.2209 0.1861 0.034 Uiso 1 1 calc R
C39 C 0.05064(11) 0.1687(3) 0.36180(14) 0.0193(8) Uani 1 1 d .
H39 H 0.0719 0.1197 0.3717 0.023 Uiso 1 1 calc R
C40 C 0.02441(12) 0.1192(3) 0.31741(15) 0.0246(9) Uani 1 1 d .
H40A H 0.0023 0.1642 0.3071 0.029 Uiso 1 1 calc R
H40B H 0.0388 0.1102 0.2873 0.029 Uiso 1 1 calc R
C41 C 0.00995(12) 0.0164(3) 0.33416(16) 0.0289(10) Uani 1 1 d .
H41A H -0.0077 -0.0123 0.3057 0.035 Uiso 1 1 calc R
H41B H 0.0320 -0.0304 0.3407 0.035 Uiso 1 1 calc R
C42 C -0.01062(12) 0.0226(3) 0.38223(17) 0.0298(10) Uani 1 1 d .
H42A H -0.0171 -0.0465 0.3931 0.036 Uiso 1 1 calc R
H42B H -0.0348 0.0606 0.3744 0.036 Uiso 1 1 calc R
C43 C 0.01421(12) 0.0748(3) 0.42586(16) 0.0265(10) Uani 1 1 d .
H43A H 0.0367 0.0318 0.4370 0.032 Uiso 1 1 calc R
H43B H -0.0007 0.0837 0.4555 0.032 Uiso 1 1 calc R
C44 C 0.02792(12) 0.1787(3) 0.40870(15) 0.0224(9) Uani 1 1 d .
H44A H 0.0444 0.2105 0.4375 0.027 Uiso 1 1 calc R
H44B H 0.0055 0.2232 0.3998 0.027 Uiso 1 1 calc R
C45 C 0.00261(11) 0.5383(3) 0.33618(14) 0.0219(9) Uani 1 1 d .
C46 C 0.00154(13) 0.6346(3) 0.31424(16) 0.0304(11) Uani 1 1 d .
H46 H 0.0236 0.6601 0.3007 0.036 Uiso 1 1 calc R
C47 C -0.03091(14) 0.6929(4) 0.31200(17) 0.0365(12) Uani 1 1 d .
H47 H -0.0308 0.7587 0.2973 0.044 Uiso 1 1 calc R
C48 C -0.06379(12) 0.6576(3) 0.33072(16) 0.0274(10) Uani 1 1 d .
H48 H -0.0863 0.6980 0.3287 0.033 Uiso 1 1 calc R
C49 C -0.06317(12) 0.5628(3) 0.35228(16) 0.0268(10) Uani 1 1 d .
H49 H -0.0855 0.5374 0.3653 0.032 Uiso 1 1 calc R
C50 C -0.03034(11) 0.5034(3) 0.35540(15) 0.0231(9) Uani 1 1 d .
H50 H -0.0304 0.4383 0.3708 0.028 Uiso 1 1 calc R
C51 C 0.14904(11) 0.5845(3) 0.33556(14) 0.0184(8) Uani 1 1 d .
H51 H 0.1710 0.5602 0.3176 0.022 Uiso 1 1 calc R
C52 C 0.13240(12) 0.6780(3) 0.30524(15) 0.0221(9) Uani 1 1 d .
H52A H 0.1227 0.6580 0.2697 0.027 Uiso 1 1 calc R
H52B H 0.1108 0.7062 0.3219 0.027 Uiso 1 1 calc R
C53 C 0.16390(12) 0.7579(3) 0.30410(15) 0.0241(9) Uani 1 1 d .
H53A H 0.1854 0.7296 0.2872 0.029 Uiso 1 1 calc R
H53B H 0.1537 0.8173 0.2839 0.029 Uiso 1 1 calc R
C54 C 0.17833(13) 0.7910(3) 0.35890(15) 0.0257(10) Uani 1 1 d .
H54A H 0.1983 0.8435 0.3579 0.031 Uiso 1 1 calc R
H54B H 0.1569 0.8203 0.3756 0.031 Uiso 1 1 calc R
C55 C 0.19481(13) 0.7004(3) 0.38977(16) 0.0283(10) Uani 1 1 d .
H55A H 0.2030 0.7220 0.4255 0.034 Uiso 1 1 calc R
H55B H 0.2177 0.6756 0.3748 0.034 Uiso 1 1 calc R
C56 C 0.16574(12) 0.6143(3) 0.39027(15) 0.0231(9) Uani 1 1 d .
H56A H 0.1447 0.6356 0.4101 0.028 Uiso 1 1 calc R
H56B H 0.1784 0.5546 0.4077 0.028 Uiso 1 1 calc R
C57 C 0.12988(12) 0.4729(3) 0.47883(15) 0.0228(9) Uani 1 1 d .
C58 C 0.12712(14) 0.5391(4) 0.52242(16) 0.0367(12) Uani 1 1 d .
H58A H 0.1419 0.6008 0.5183 0.055 Uiso 1 1 calc R
H58B H 0.1373 0.5044 0.5541 0.055 Uiso 1 1 calc R
H58C H 0.1002 0.5568 0.5243 0.055 Uiso 1 1 calc R
B1 B 0.18062(17) 0.6530(4) 0.1566(2) 0.0359(13) Uani 1 1 d .
F1 F 0.16436(9) 0.6101(3) 0.19759(11) 0.0555(9) Uani 1 1 d .
F2 F 0.21779(8) 0.6183(3) 0.15761(11) 0.0519(8) Uani 1 1 d .
F3 F 0.15904(9) 0.6235(3) 0.11124(10) 0.0601(9) Uani 1 1 d .
F4 F 0.18181(13) 0.7557(3) 0.16035(17) 0.0950(14) Uani 1 1 d .
B2 B 0.08862(13) -0.1786(3) 0.44526(16) 0.060(2) Uani 1 1 d D
F5 F 0.09949(9) -0.0891(2) 0.42600(10) 0.0494(8) Uani 1 1 d D
F6 F 0.06251(13) -0.1602(3) 0.47911(17) 0.1119(19) Uani 1 1 d D
F7 F 0.07489(15) -0.2382(4) 0.4052(2) 0.153(3) Uani 1 1 d D
F8 F 0.1206(2) -0.2221(4) 0.47004(16) 0.179(4) Uani 1 1 d D
C59 C 0.02032(14) 0.3899(4) 0.51118(18) 0.0345(11) Uani 1 1 d .
C60 C -0.00737(14) 0.3362(4) 0.53876(19) 0.0408(12) Uani 1 1 d .
H60A H -0.0299 0.3790 0.5409 0.061 Uiso 1 1 calc R
H60B H 0.0043 0.3198 0.5735 0.061 Uiso 1 1 calc R
H60C H -0.0151 0.2735 0.5204 0.061 Uiso 1 1 calc R
N6 N 0.04198(12) 0.4318(3) 0.48934(16) 0.0413(10) Uani 1 1 d .

loop_
_atom_site_aniso_label
_atom_site_aniso_U_11
_atom_site_aniso_U_22
_atom_site_aniso_U_33
_atom_site_aniso_U_23
_atom_site_aniso_U_13
_atom_site_aniso_U_12
Ni1 0.0218(3) 0.0168(3) 0.0130(2) 0.0006(2) 0.00461(19) 0.0008(2)
P1 0.0214(5) 0.0188(6) 0.0157(5) -0.0009(4) 0.0063(4) 0.0006(4)
P2 0.0218(5) 0.0186(6) 0.0136(5) 0.0004(4) 0.0033(4) 0.0004(4)
P3 0.0225(5) 0.0169(6) 0.0141(5) -0.0004(4) 0.0047(4) -0.0001(4)
P4 0.0216(5) 0.0168(5) 0.0150(5) 0.0001(4) 0.0042(4) 0.0000(4)
N1 0.0273(18) 0.0188(18) 0.0128(16) -0.0022(14) 0.0052(13) -0.0054(15)
N2 0.0265(18) 0.027(2) 0.0125(16) 0.0028(14) 0.0022(13) -0.0058(16)
N3 0.0264(18) 0.0189(18) 0.0146(16) 0.0003(14) 0.0066(13) -0.0024(15)
N4 0.0195(17) 0.0183(18) 0.0212(17) 0.0037(14) 0.0024(13) -0.0003(15)
N5 0.0248(18) 0.0225(19) 0.0186(18) 0.0026(15) 0.0076(14) -0.0002(15)
C1 0.027(2) 0.025(2) 0.0150(19) -0.0008(17) 0.0080(16) 0.0021(19)
C2 0.027(2) 0.020(2) 0.018(2) -0.0013(17) 0.0054(17) 0.0004(18)
C3 0.025(2) 0.023(2) 0.017(2) 0.0011(17) 0.0042(16) -0.0029(18)
C4 0.027(2) 0.020(2) 0.017(2) 0.0024(17) 0.0064(16) -0.0016(18)
C5 0.022(2) 0.018(2) 0.020(2) -0.0023(17) 0.0047(16) 0.0017(18)
C6 0.036(2) 0.026(2) 0.020(2) -0.0024(18) 0.0059(18) -0.006(2)
C7 0.042(3) 0.032(3) 0.019(2) -0.0039(19) 0.0042(19) -0.007(2)
C8 0.034(2) 0.028(3) 0.025(2) -0.0068(19) 0.0019(19) -0.002(2)
C9 0.029(2) 0.018(2) 0.028(2) -0.0017(18) 0.0059(18) -0.0059(19)
C10 0.027(2) 0.021(2) 0.018(2) 0.0000(17) 0.0065(17) 0.0010(19)
C11 0.023(2) 0.021(2) 0.0136(19) 0.0011(16) 0.0049(15) 0.0000(18)
C12 0.029(2) 0.019(2) 0.023(2) 0.0038(18) 0.0054(17) 0.0010(19)
C13 0.033(2) 0.030(3) 0.019(2) 0.0093(19) 0.0025(18) -0.002(2)
C14 0.034(2) 0.037(3) 0.016(2) 0.0064(19) 0.0057(18) -0.004(2)
C15 0.036(2) 0.033(3) 0.019(2) -0.0003(19) 0.0109(18) -0.001(2)
C16 0.027(2) 0.025(2) 0.018(2) 0.0005(17) 0.0060(17) 0.0012(19)
C17 0.022(2) 0.022(2) 0.021(2) 0.0011(18) -0.0019(16) 0.0025(18)
C18 0.032(2) 0.026(2) 0.026(2) 0.0039(19) 0.0012(18) -0.003(2)
C19 0.038(3) 0.025(3) 0.034(3) 0.004(2) -0.002(2) -0.007(2)
C20 0.044(3) 0.030(3) 0.041(3) -0.008(2) -0.002(2) -0.005(2)
C21 0.039(3) 0.035(3) 0.031(3) -0.009(2) 0.005(2) 0.001(2)
C22 0.032(2) 0.027(3) 0.024(2) -0.0019(19) 0.0060(18) 0.000(2)
C23 0.025(2) 0.017(2) 0.019(2) 0.0015(16) 0.0042(16) 0.0018(18)
C24 0.026(2) 0.020(2) 0.021(2) -0.0004(17) 0.0045(17) -0.0025(18)
C25 0.032(2) 0.024(2) 0.029(2) 0.0043(19) 0.0105(19) -0.004(2)
C26 0.032(2) 0.029(3) 0.030(2) 0.005(2) 0.0132(19) -0.003(2)
C27 0.033(2) 0.027(2) 0.021(2) 0.0010(18) 0.0148(18) -0.001(2)
C28 0.026(2) 0.023(2) 0.021(2) -0.0018(17) 0.0119(17) -0.0017(19)
C29 0.026(2) 0.019(2) 0.018(2) 0.0022(17) 0.0033(16) -0.0019(18)
C30 0.026(2) 0.021(2) 0.0153(19) -0.0032(17) 0.0058(16) -0.0037(18)
C31 0.022(2) 0.018(2) 0.021(2) 0.0023(17) 0.0061(16) -0.0006(17)
C32 0.022(2) 0.017(2) 0.021(2) 0.0006(17) 0.0041(16) 0.0018(17)
C33 0.028(2) 0.020(2) 0.016(2) 0.0014(16) 0.0024(16) 0.0010(18)
C34 0.034(2) 0.032(3) 0.016(2) 0.0014(18) 0.0026(18) -0.002(2)
C35 0.035(2) 0.032(3) 0.020(2) 0.0034(19) 0.0108(18) -0.001(2)
C36 0.055(3) 0.031(3) 0.022(2) -0.003(2) 0.017(2) 0.000(2)
C37 0.059(3) 0.030(3) 0.023(2) -0.008(2) 0.010(2) -0.009(2)
C38 0.038(3) 0.029(3) 0.018(2) -0.0020(19) 0.0090(18) -0.005(2)
C39 0.023(2) 0.015(2) 0.020(2) 0.0010(17) 0.0039(16) 0.0003(17)
C40 0.027(2) 0.023(2) 0.024(2) 0.0000(18) 0.0032(17) -0.0041(19)
C41 0.030(2) 0.023(2) 0.033(2) 0.001(2) 0.0003(19) -0.009(2)
C42 0.029(2) 0.018(2) 0.043(3) 0.005(2) 0.008(2) -0.0025(19)
C43 0.029(2) 0.021(2) 0.031(2) 0.0057(19) 0.0089(19) 0.0007(19)
C44 0.022(2) 0.024(2) 0.022(2) 0.0025(18) 0.0092(16) -0.0011(18)
C45 0.026(2) 0.024(2) 0.016(2) -0.0025(17) 0.0015(16) 0.0027(18)
C46 0.029(2) 0.034(3) 0.030(2) 0.010(2) 0.0115(19) 0.008(2)
C47 0.047(3) 0.028(3) 0.035(3) 0.009(2) 0.005(2) 0.008(2)
C48 0.027(2) 0.027(2) 0.028(2) -0.002(2) 0.0021(18) 0.010(2)
C49 0.026(2) 0.029(3) 0.026(2) -0.0082(19) 0.0065(18) 0.001(2)
C50 0.025(2) 0.022(2) 0.022(2) -0.0024(18) 0.0010(17) -0.0008(18)
C51 0.019(2) 0.019(2) 0.018(2) -0.0004(16) 0.0060(16) -0.0006(17)
C52 0.026(2) 0.021(2) 0.020(2) 0.0022(17) 0.0050(17) 0.0009(18)
C53 0.031(2) 0.018(2) 0.024(2) 0.0036(18) 0.0096(18) 0.0014(19)
C54 0.034(2) 0.019(2) 0.026(2) -0.0028(18) 0.0122(18) -0.0034(19)
C55 0.032(2) 0.027(2) 0.026(2) -0.0040(19) 0.0046(19) -0.008(2)
C56 0.031(2) 0.019(2) 0.021(2) -0.0002(17) 0.0062(17) -0.0042(19)
C57 0.028(2) 0.025(2) 0.016(2) 0.0006(18) 0.0042(17) -0.0003(19)
C58 0.050(3) 0.040(3) 0.021(2) -0.012(2) 0.011(2) 0.006(2)
B1 0.043(3) 0.034(3) 0.031(3) -0.002(2) 0.006(2) -0.006(3)
F1 0.0490(18) 0.083(2) 0.0371(16) -0.0088(16) 0.0192(14) -0.0085(17)
F2 0.0413(17) 0.075(2) 0.0407(16) 0.0165(16) 0.0122(13) 0.0017(16)
F3 0.061(2) 0.090(3) 0.0292(16) -0.0127(16) 0.0027(14) -0.0097(19)
F4 0.122(4) 0.037(2) 0.117(3) -0.003(2) -0.023(3) 0.008(2)
B2 0.096(6) 0.023(3) 0.073(5) -0.009(3) 0.060(5) -0.012(4)
F5 0.079(2) 0.0400(17) 0.0312(15) 0.0020(13) 0.0147(14) -0.0155(16)
F6 0.147(4) 0.078(3) 0.134(4) -0.071(3) 0.121(3) -0.075(3)
F7 0.173(5) 0.130(4) 0.184(5) -0.132(4) 0.143(4) -0.119(4)
F8 0.330(8) 0.156(5) 0.064(3) 0.060(3) 0.089(4) 0.187(6)
C59 0.038(3) 0.035(3) 0.031(3) -0.009(2) 0.008(2) 0.006(2)
C60 0.039(3) 0.037(3) 0.049(3) -0.005(2) 0.015(2) -0.004(2)
N6 0.040(2) 0.043(3) 0.043(2) 0.003(2) 0.017(2) 0.009(2)

loop_
_atom_type_symbol
_atom_type_description
_atom_type_scat_dispersion_real
_atom_type_scat_dispersion_imag
_atom_type_scat_source
C C 0.0033 0.0016 'International Tables Vol C Tables 4.2.6.8 and 6.1.1.4'
H H 0.0000 0.0000 'International Tables Vol C Tables 4.2.6.8 and 6.1.1.4'
B B 0.0013 0.0007 'International Tables Vol C Tables 4.2.6.8 and 6.1.1.4'
N N 0.0061 0.0033 'International Tables Vol C Tables 4.2.6.8 and 6.1.1.4'
F F 0.0171 0.0103 'International Tables Vol C Tables 4.2.6.8 and 6.1.1.4'
P P 0.1023 0.0942 'International Tables Vol C Tables 4.2.6.8 and 6.1.1.4'
Ni Ni 0.3393 1.1124 'International Tables Vol C Tables 4.2.6.8 and 6.1.1.4'

loop_
_geom_angle_atom_site_label_1
_geom_angle_atom_site_label_2
_geom_angle_atom_site_label_3
_geom_angle
N5 Ni1 P3 89.72(11)
N5 Ni1 P2 90.91(11)
P3 Ni1 P2 179.32(5)
N5 Ni1 P4 115.08(10)
P3 Ni1 P4 81.76(5)
P2 Ni1 P4 98.18(5)
N5 Ni1 P1 120.88(10)
P3 Ni1 P1 97.54(5)
P2 Ni1 P1 81.93(5)
P4 Ni1 P1 124.04(6)
N5 Ni1 N1 146.86(11)
P3 Ni1 N1 123.34(7)
P2 Ni1 N1 56.02(7)
P4 Ni1 N1 75.87(7)
P1 Ni1 N1 58.00(6)
N5 Ni1 N3 142.85(12)
P3 Ni1 N3 54.63(7)
P2 Ni1 N3 124.79(7)
P4 Ni1 N3 55.65(6)
P1 Ni1 N3 78.49(7)
N1 Ni1 N3 69.88(8)
N5 Ni1 N2 74.98(11)
P3 Ni1 N2 125.69(7)
P2 Ni1 N2 54.30(6)
P4 Ni1 N2 151.90(7)
P1 Ni1 N2 53.52(7)
N1 Ni1 N2 82.59(8)
N3 Ni1 N2 132.00(8)
C1 P1 C4 105.62(19)
C1 P1 C23 98.76(18)
C4 P1 C23 104.19(18)
C1 P1 Ni1 103.28(13)
C4 P1 Ni1 114.04(13)
C23 P1 Ni1 127.91(13)
C11 P2 C2 104.64(19)
C11 P2 C3 99.80(18)
C2 P2 C3 105.50(19)
C11 P2 Ni1 123.08(13)
C2 P2 Ni1 111.60(13)
C3 P2 Ni1 110.46(14)
C51 P3 C29 104.78(18)
C51 P3 C32 105.39(19)
C29 P3 C32 103.59(18)
C51 P3 Ni1 119.23(13)
C29 P3 Ni1 114.47(14)
C32 P3 Ni1 107.97(13)
C31 P4 C30 103.17(18)
C31 P4 C39 98.29(18)
C30 P4 C39 102.79(18)
C31 P4 Ni1 115.69(14)
C30 P4 Ni1 109.69(13)
C39 P4 Ni1 124.56(13)
C5 N1 C1 115.5(3)
C5 N1 C2 120.0(3)
C1 N1 C2 114.1(3)
C5 N1 Ni1 142.0(2)
C1 N1 Ni1 75.3(2)
C2 N1 Ni1 81.9(2)
C17 N2 C3 122.4(3)
C17 N2 C4 123.9(3)
C3 N2 C4 112.7(3)
C17 N2 Ni1 104.6(2)
C3 N2 Ni1 74.9(2)
C4 N2 Ni1 78.8(2)
C33 N3 C30 115.4(3)
C33 N3 C29 115.5(3)
C30 N3 C29 114.2(3)
C33 N3 Ni1 150.1(2)
C30 N3 Ni1 76.74(19)
C29 N3 Ni1 79.26(19)
C45 N4 C32 114.5(3)
C45 N4 C31 114.2(3)
C32 N4 C31 113.3(3)
C57 N5 Ni1 173.9(3)
N1 C1 P1 116.7(3)
N1 C2 P2 110.4(3)
N2 C3 P2 115.4(3)
N2 C4 P1 112.7(3)
C10 C5 C6 117.6(4)
C10 C5 N1 121.6(3)
C6 C5 N1 120.6(4)
C7 C6 C5 120.7(4)
C8 C7 C6 121.2(4)
C7 C8 C9 118.7(4)
C8 C9 C10 120.8(4)
C5 C10 C9 121.0(4)
C12 C11 C16 110.7(3)
C12 C11 P2 112.1(3)
C16 C11 P2 111.4(3)
C13 C12 C11 110.1(3)
C14 C13 C12 111.3(4)
C13 C14 C15 110.9(3)
C16 C15 C14 111.2(4)
C15 C16 C11 110.5(3)
N2 C17 C18 120.9(4)
N2 C17 C22 121.9(4)
C18 C17 C22 117.0(4)
C19 C18 C17 121.1(4)
C20 C19 C18 121.0(4)
C21 C20 C19 118.6(4)
C20 C21 C22 121.7(4)
C21 C22 C17 120.7(4)
C24 C23 C28 108.6(3)
C24 C23 P1 112.9(3)
C28 C23 P1 114.4(3)
C25 C24 C23 111.0(3)
C26 C25 C24 109.8(3)
C27 C26 C25 109.6(4)
C26 C27 C28 111.8(3)
C27 C28 C23 110.2(3)
N3 C29 P3 111.6(3)
N3 C30 P4 115.0(3)
N4 C31 P4 115.7(3)
N4 C32 P3 112.4(3)
C38 C33 C34 118.4(4)
C38 C33 N3 122.0(4)
C34 C33 N3 119.4(4)
C35 C34 C33 120.8(4)
C34 C35 C36 121.2(4)
C37 C36 C35 118.6(4)
C36 C37 C38 121.3(4)
C33 C38 C37 119.6(4)
C44 C39 C40 108.4(3)
C44 C39 P4 112.0(3)
C40 C39 P4 115.9(3)
C41 C40 C39 110.5(3)
C42 C41 C40 113.0(4)
C41 C42 C43 111.0(4)
C42 C43 C44 111.0(3)
C43 C44 C39 111.3(3)
C50 C45 C46 117.7(4)
C50 C45 N4 123.5(4)
C46 C45 N4 118.8(4)
C47 C46 C45 121.0(4)
C46 C47 C48 121.2(4)
C49 C48 C47 118.5(4)
C48 C49 C50 120.9(4)
C49 C50 C45 120.7(4)
C56 C51 C52 110.9(3)
C56 C51 P3 112.7(3)
C52 C51 P3 113.3(3)
C53 C52 C51 109.1(3)
C54 C53 C52 110.1(3)
C55 C54 C53 109.9(3)
C54 C55 C56 112.0(4)
C55 C56 C51 111.6(3)
N5 C57 C58 179.3(5)
F4 B1 F2 107.9(5)
F4 B1 F1 111.3(5)
F2 B1 F1 108.6(4)
F4 B1 F3 110.5(5)
F2 B1 F3 110.4(4)
F1 B1 F3 108.2(4)
F5 B2 F7 108.0(4)
F5 B2 F8 107.1(4)
F7 B2 F8 109.1(5)
F5 B2 F6 108.8(3)
F7 B2 F6 113.4(4)
F8 B2 F6 110.1(5)
N6 C59 C60 179.7(6)

loop_
_geom_bond_atom_site_label_1
_geom_bond_atom_site_label_2
_geom_bond_distance
Ni1 N5 1.975(4)
Ni1 P3 2.2081(15)
Ni1 P2 2.2228(15)
Ni1 P4 2.2296(16)
Ni1 P1 2.2433(15)
Ni1 N1 3.255(4)
Ni1 N3 3.365(4)
Ni1 N2 3.436(4)
P1 C1 1.838(4)
P1 C4 1.874(4)
P1 C23 1.878(4)
P2 C11 1.848(4)
P2 C2 1.849(4)
P2 C3 1.863(4)
P3 C51 1.841(4)
P3 C29 1.845(4)
P3 C32 1.849(4)
P4 C31 1.846(4)
P4 C30 1.854(4)
P4 C39 1.871(4)
N1 C5 1.424(5)
N1 C1 1.452(5)
N1 C2 1.464(5)
N2 C17 1.401(5)
N2 C3 1.439(5)
N2 C4 1.441(5)
N3 C33 1.436(5)
N3 C30 1.453(5)
N3 C29 1.478(5)
N4 C45 1.431(5)
N4 C32 1.456(5)
N4 C31 1.462(5)
N5 C57 1.144(5)
C5 C10 1.389(6)
C5 C6 1.399(6)
C6 C7 1.387(6)
C7 C8 1.375(6)
C8 C9 1.381(6)
C9 C10 1.391(6)
C11 C12 1.535(5)
C11 C16 1.540(5)
C12 C13 1.533(5)
C13 C14 1.520(6)
C14 C15 1.525(6)
C15 C16 1.523(6)
C17 C18 1.404(6)
C17 C22 1.408(6)
C18 C19 1.391(6)
C19 C20 1.377(6)
C20 C21 1.376(7)
C21 C22 1.383(6)
C23 C24 1.538(5)
C23 C28 1.542(5)
C24 C25 1.534(5)
C25 C26 1.529(6)
C26 C27 1.518(6)
C27 C28 1.531(5)
C33 C38 1.393(6)
C33 C34 1.396(6)
C34 C35 1.376(6)
C35 C36 1.378(6)
C36 C37 1.374(7)
C37 C38 1.402(6)
C39 C44 1.542(5)
C39 C40 1.546(5)
C40 C41 1.532(6)
C41 C42 1.521(6)
C42 C43 1.523(6)
C43 C44 1.538(6)
C45 C50 1.390(6)
C45 C46 1.395(6)
C46 C47 1.372(6)
C47 C48 1.385(6)
C48 C49 1.373(6)
C49 C50 1.390(6)
C51 C56 1.537(5)
C51 C52 1.547(5)
C52 C53 1.533(6)
C53 C54 1.530(6)
C54 C55 1.522(6)
C55 C56 1.531(6)
C57 C58 1.449(6)
B1 F4 1.361(7)
B1 F2 1.382(6)
B1 F1 1.390(6)
B1 F3 1.392(6)
B2 F5 1.357(3)
B2 F7 1.357(4)
B2 F8 1.360(4)
B2 F6 1.366(3)
C59 N6 1.144(6)
C59 C60 1.459(7)
